data_4324151
loop_
_publ_author_name
'Werner Uhl'
'Thomas Abel'
'Elke Hagemeier'
'Alexander Hepp'
'Marcus Layh'
'Babak Rezaeirad'
'Heinrich Luftmann'

_publ_section_title
;
 Oligonuclear Gallium Nitrogen Cage Compounds: Molecular Intermediates on
 the Way from Gallium Hydrazides to Gallium Nitride
;
_journal_name_full 'Inorganic Chemistry'
_journal_page_first 325
_journal_page_last 335
_journal_paper_doi 10.1021/ic1019839
_journal_volume 50
_journal_year 2011
_chemical_formula_sum 'C32 H80 Ga8 N8'
_chemical_formula_weight 1134.80
_chemical_name_systematic
; 
 ? 
;
_space_group_IT_number 15
_symmetry_cell_setting monoclinic
_symmetry_space_group_name_Hall '-C 2yc'
_symmetry_space_group_name_H-M 'C 1 2/c 1'
_atom_sites_solution_hydrogens geom
_atom_sites_solution_primary direct
_atom_sites_solution_secondary difmap
_audit_creation_method SHELXL-97
_cell_angle_alpha 90.00
_cell_angle_beta 103.139(2)
_cell_angle_gamma 90.00
_cell_formula_units_Z 4
_cell_length_a 19.9710(19)
_cell_length_b 13.1431(13)
_cell_length_c 19.5065(19)
_cell_measurement_reflns_used 8984
_cell_measurement_temperature 153(2)
_cell_measurement_theta_max 30.559
_cell_measurement_theta_min 2.271
_cell_volume 4986.0(8)
_computing_cell_refinement 'Bruker SAINT+'
_computing_data_collection 'Bruker SMART'
_computing_data_reduction 'Bruker SHELXTL'
_computing_molecular_graphics 'Bruker SHELXTL'
_computing_publication_material 'Bruker SHELXTL'
_computing_structure_refinement 'SHELXL-97 (Sheldrick, 1997)'
_computing_structure_solution 'SHELXS-97 (Sheldrick, 1990)'
_diffrn_ambient_temperature 153(2)
_diffrn_measured_fraction_theta_full 0.945
_diffrn_measured_fraction_theta_max 0.945
_diffrn_measurement_device_type 'CCD area detector'
_diffrn_measurement_method 'omega scans'
_diffrn_radiation_monochromator graphite
_diffrn_radiation_source 'rotating anode'
_diffrn_radiation_type MoK\a
_diffrn_radiation_wavelength 0.71073
_diffrn_reflns_av_R_equivalents 0.0317
_diffrn_reflns_av_sigmaI/netI 0.0319
_diffrn_reflns_limit_h_max 28
_diffrn_reflns_limit_h_min -28
_diffrn_reflns_limit_k_max 18
_diffrn_reflns_limit_k_min -19
_diffrn_reflns_limit_l_max 28
_diffrn_reflns_limit_l_min -28
_diffrn_reflns_number 30392
_diffrn_reflns_theta_full 31.87
_diffrn_reflns_theta_max 31.87
_diffrn_reflns_theta_min 1.87
_exptl_absorpt_coefficient_mu 4.282
_exptl_absorpt_correction_T_max 0.6502
_exptl_absorpt_correction_T_min 0.4967
_exptl_absorpt_correction_type empirical
_exptl_absorpt_process_details SADABS
_exptl_crystal_colour colourless
_exptl_crystal_density_diffrn 1.512
_exptl_crystal_density_method 'not measured'
_exptl_crystal_description block
_exptl_crystal_F_000 2304
_exptl_crystal_size_max 0.19
_exptl_crystal_size_mid 0.14
_exptl_crystal_size_min 0.11
_refine_diff_density_max 1.485
_refine_diff_density_min -0.482
_refine_diff_density_rms 0.083
_refine_ls_extinction_method none
_refine_ls_goodness_of_fit_ref 1.040
_refine_ls_hydrogen_treatment mixed
_refine_ls_matrix_type full
_refine_ls_number_parameters 245
_refine_ls_number_reflns 8096
_refine_ls_number_restraints 0
_refine_ls_restrained_S_all 1.040
_refine_ls_R_factor_all 0.0410
_refine_ls_R_factor_gt 0.0276
_refine_ls_shift/su_max 0.001
_refine_ls_shift/su_mean 0.000
_refine_ls_structure_factor_coef Fsqd
_refine_ls_weighting_details 'calc w=1/[\s^2^(Fo^2^)+(0.0285P)^2^+1.2667P] where P=(Fo^2^+2Fc^2^)/3'
_refine_ls_weighting_scheme calc
_refine_ls_wR_factor_gt 0.0583
_refine_ls_wR_factor_ref 0.0619
_reflns_number_gt 6482
_reflns_number_total 8096
_reflns_threshold_expression >2sigma(I)
_cod_data_source_file ic1019839_si_001_5.cif
_cod_data_source_block sad
_cod_database_code 4324151

loop_
_symmetry_equiv_pos_as_xyz
'x, y, z'
'-x, y, -z+1/2'
'x+1/2, y+1/2, z'
'-x+1/2, y+1/2, -z+1/2'
'-x, -y, -z'
'x, -y, z-1/2'
'-x+1/2, -y+1/2, -z'
'x+1/2, -y+1/2, z-1/2'

loop_
_atom_site_label
_atom_site_type_symbol
_atom_site_fract_x
_atom_site_fract_y
_atom_site_fract_z
_atom_site_U_iso_or_equiv
_atom_site_adp_type
_atom_site_occupancy
_atom_site_symmetry_multiplicity
_atom_site_calc_flag
_atom_site_refinement_flags
_atom_site_disorder_assembly
_atom_site_disorder_group
Ga1 Ga 0.068448(10) 0.295403(15) 0.175785(10) 0.01980(5) Uani 1 1 d . . .
C1 C 0.11730(11) 0.28640(16) 0.09740(11) 0.0318(4) Uani 1 1 d . . .
C11 C 0.19155(15) 0.3142(3) 0.12184(18) 0.0837(12) Uani 1 1 d . . .
H11A H 0.2123 0.2725 0.1614 0.100 Uiso 1 1 calc R . .
H11B H 0.1953 0.3845 0.1355 0.100 Uiso 1 1 calc R . .
H11C H 0.2146 0.3034 0.0843 0.100 Uiso 1 1 calc R . .
C12 C 0.1115(2) 0.1821(3) 0.0658(2) 0.0898(14) Uani 1 1 d . . .
H12A H 0.1305 0.1823 0.0248 0.108 Uiso 1 1 calc R . .
H12B H 0.0639 0.1627 0.0527 0.108 Uiso 1 1 calc R . .
H12C H 0.1362 0.1346 0.0995 0.108 Uiso 1 1 calc R . .
C13 C 0.0841(2) 0.3615(3) 0.04082(18) 0.1078(17) Uani 1 1 d . . .
H13A H 0.1098 0.3637 0.0049 0.129 Uiso 1 1 calc R . .
H13B H 0.0836 0.4278 0.0612 0.129 Uiso 1 1 calc R . .
H13C H 0.0378 0.3404 0.0205 0.129 Uiso 1 1 calc R . .
Ga2 Ga -0.040481(10) 0.159726(15) 0.181061(10) 0.02122(5) Uani 1 1 d . . .
C2 C -0.07895(11) 0.04496(15) 0.11744(11) 0.0303(4) Uani 1 1 d . . .
C21 C -0.09420(14) 0.07898(18) 0.04065(12) 0.0466(6) Uani 1 1 d . . .
H21A H -0.0524 0.1012 0.0289 0.056 Uiso 1 1 calc R . .
H21B H -0.1266 0.1341 0.0339 0.056 Uiso 1 1 calc R . .
H21C H -0.1132 0.0231 0.0109 0.056 Uiso 1 1 calc R . .
C22 C -0.02646(14) -0.04137(18) 0.12823(15) 0.0520(7) Uani 1 1 d . . .
H22A H -0.0452 -0.0981 0.0991 0.062 Uiso 1 1 calc R . .
H22B H -0.0160 -0.0618 0.1767 0.062 Uiso 1 1 calc R . .
H22C H 0.0148 -0.0184 0.1156 0.062 Uiso 1 1 calc R . .
C23 C -0.14517(13) 0.0073(2) 0.13524(15) 0.0534(7) Uani 1 1 d . . .
H23A H -0.1778 0.0620 0.1298 0.064 Uiso 1 1 calc R . .
H23B H -0.1355 -0.0166 0.1830 0.064 Uiso 1 1 calc R . .
H23C H -0.1639 -0.0474 0.1041 0.064 Uiso 1 1 calc R . .
Ga3 Ga -0.059485(10) 0.544589(15) 0.276704(11) 0.02112(5) Uani 1 1 d . . .
C3 C -0.11448(10) 0.65871(15) 0.30224(11) 0.0290(4) Uani 1 1 d . . .
C31 C -0.07885(14) 0.70011(19) 0.37467(13) 0.0467(6) Uani 1 1 d . . .
H31A H -0.0341 0.7253 0.3731 0.056 Uiso 1 1 calc R . .
H31B H -0.0743 0.6466 0.4089 0.056 Uiso 1 1 calc R . .
H31C H -0.1058 0.7543 0.3875 0.056 Uiso 1 1 calc R . .
C32 C -0.11907(14) 0.74346(18) 0.24790(15) 0.0510(7) Uani 1 1 d . . .
H32A H -0.1443 0.7998 0.2608 0.061 Uiso 1 1 calc R . .
H32B H -0.1422 0.7186 0.2024 0.061 Uiso 1 1 calc R . .
H32C H -0.0736 0.7654 0.2463 0.061 Uiso 1 1 calc R . .
C33 C -0.18669(12) 0.62266(19) 0.30484(15) 0.0469(6) Uani 1 1 d . . .
H33A H -0.1835 0.5709 0.3402 0.056 Uiso 1 1 calc R . .
H33B H -0.2092 0.5954 0.2598 0.056 Uiso 1 1 calc R . .
H33C H -0.2128 0.6790 0.3162 0.056 Uiso 1 1 calc R . .
Ga4 Ga -0.090168(10) 0.408669(15) 0.161072(10) 0.01940(5) Uani 1 1 d . . .
C4 C -0.18087(10) 0.41563(15) 0.09244(10) 0.0283(4) Uani 1 1 d . . .
C41 C -0.17230(13) 0.3917(2) 0.01850(12) 0.0463(6) Uani 1 1 d . . .
H41A H -0.1536 0.3246 0.0177 0.056 Uiso 1 1 calc R . .
H41B H -0.1417 0.4403 0.0052 0.056 Uiso 1 1 calc R . .
H41C H -0.2162 0.3951 -0.0140 0.056 Uiso 1 1 calc R . .
C42 C -0.21217(12) 0.52163(19) 0.09201(13) 0.0471(6) Uani 1 1 d . . .
H42A H -0.1822 0.5707 0.0781 0.057 Uiso 1 1 calc R . .
H42B H -0.2179 0.5378 0.1383 0.057 Uiso 1 1 calc R . .
H42C H -0.2561 0.5231 0.0594 0.057 Uiso 1 1 calc R . .
C43 C -0.22857(13) 0.3370(2) 0.11345(15) 0.0575(8) Uani 1 1 d . . .
H43A H -0.2722 0.3383 0.0802 0.069 Uiso 1 1 calc R . .
H43B H -0.2351 0.3527 0.1596 0.069 Uiso 1 1 calc R . .
H43C H -0.2085 0.2706 0.1138 0.069 Uiso 1 1 calc R . .
N1 N -0.03772(8) 0.53550(12) 0.18040(8) 0.0220(3) Uani 1 1 d . . .
N2 N 0.06105(8) 0.16899(12) 0.22655(8) 0.0223(3) Uani 1 1 d . . .
N3 N -0.03338(8) 0.29734(12) 0.14402(9) 0.0214(3) Uani 1 1 d . . .
N4 N 0.09801(9) 0.40707(12) 0.23913(8) 0.0214(3) Uani 1 1 d . . .
H1 H -0.0522(12) 0.5815(18) 0.1523(13) 0.038(7) Uiso 1 1 d . . .
H2 H 0.0855(12) 0.1280(17) 0.2201(12) 0.029(6) Uiso 1 1 d . . .
H3 H -0.0431(13) 0.287(2) 0.0997(14) 0.050(8) Uiso 1 1 d . . .
H4 H 0.1349(14) 0.410(2) 0.2375(14) 0.051(9) Uiso 1 1 d . . .

loop_
_atom_site_aniso_label
_atom_site_aniso_U_11
_atom_site_aniso_U_22
_atom_site_aniso_U_33
_atom_site_aniso_U_23
_atom_site_aniso_U_13
_atom_site_aniso_U_12
Ga1 0.01980(10) 0.01964(10) 0.01995(10) -0.00203(7) 0.00450(7) 0.00074(7)
C1 0.0332(11) 0.0345(11) 0.0310(10) -0.0052(9) 0.0140(9) -0.0027(9)
C11 0.0450(17) 0.139(3) 0.078(2) -0.052(2) 0.0373(16) -0.0302(19)
C12 0.128(3) 0.071(2) 0.101(3) -0.051(2) 0.089(3) -0.039(2)
C13 0.111(3) 0.163(4) 0.069(2) 0.069(3) 0.060(2) 0.050(3)
Ga2 0.02157(10) 0.01826(10) 0.02182(10) -0.00230(8) 0.00077(8) -0.00063(7)
C2 0.0318(11) 0.0218(9) 0.0327(10) -0.0065(8) -0.0019(8) -0.0020(8)
C21 0.0609(17) 0.0392(13) 0.0323(12) -0.0103(10) -0.0049(11) -0.0033(12)
C22 0.0559(16) 0.0310(12) 0.0581(16) -0.0159(11) -0.0100(13) 0.0099(11)
C23 0.0471(15) 0.0456(15) 0.0660(18) -0.0182(13) 0.0100(13) -0.0203(12)
Ga3 0.02058(10) 0.01858(10) 0.02525(10) 0.00010(8) 0.00739(8) 0.00192(7)
C3 0.0292(10) 0.0231(9) 0.0369(11) -0.0010(8) 0.0122(9) 0.0045(8)
C31 0.0531(15) 0.0411(14) 0.0484(14) -0.0156(11) 0.0167(12) 0.0059(11)
C32 0.0586(17) 0.0318(12) 0.0656(17) 0.0116(12) 0.0204(13) 0.0176(12)
C33 0.0337(12) 0.0432(14) 0.0703(17) -0.0120(13) 0.0255(12) 0.0045(10)
Ga4 0.01809(10) 0.01948(10) 0.01962(10) 0.00177(7) 0.00213(7) 0.00053(7)
C4 0.0231(9) 0.0311(10) 0.0271(10) 0.0061(8) -0.0018(7) -0.0016(8)
C41 0.0486(15) 0.0536(15) 0.0295(11) -0.0017(11) -0.0060(10) 0.0041(12)
C42 0.0362(13) 0.0518(15) 0.0459(14) 0.0008(12) -0.0064(11) 0.0163(11)
C43 0.0347(13) 0.0743(19) 0.0562(17) 0.0174(15) -0.0050(12) -0.0241(13)
N1 0.0217(8) 0.0195(8) 0.0250(8) 0.0041(6) 0.0055(6) 0.0001(6)
N2 0.0220(8) 0.0189(7) 0.0252(8) -0.0006(6) 0.0039(6) 0.0043(6)
N3 0.0214(8) 0.0196(7) 0.0227(8) -0.0018(6) 0.0042(6) -0.0004(6)
N4 0.0215(8) 0.0199(7) 0.0223(7) -0.0032(6) 0.0040(6) -0.0016(6)

loop_
_atom_type_symbol
_atom_type_description
_atom_type_scat_dispersion_real
_atom_type_scat_dispersion_imag
_atom_type_scat_source
C C 0.0033 0.0016 'International Tables Vol C Tables 4.2.6.8 and 6.1.1.4'
H H 0.0000 0.0000 'International Tables Vol C Tables 4.2.6.8 and 6.1.1.4'
N N 0.0061 0.0033 'International Tables Vol C Tables 4.2.6.8 and 6.1.1.4'
Ga Ga 0.2307 1.6083 'International Tables Vol C Tables 4.2.6.8 and 6.1.1.4'

loop_
_geom_angle_atom_site_label_1
_geom_angle_atom_site_label_2
_geom_angle_atom_site_label_3
_geom_angle
_geom_angle_site_symmetry_1
_geom_angle_site_symmetry_3
_geom_angle_publ_flag
N4 Ga1 N2 111.73(7) . . ?
N4 Ga1 N3 109.49(7) . . ?
N2 Ga1 N3 88.80(7) . . ?
N4 Ga1 C1 113.92(8) . . ?
N2 Ga1 C1 116.34(8) . . ?
N3 Ga1 C1 113.94(8) . . ?
N4 Ga1 Ga2 125.68(5) . . ?
N2 Ga1 Ga2 45.59(5) . . ?
N3 Ga1 Ga2 43.89(5) . . ?
C1 Ga1 Ga2 120.25(6) . . ?
C11 C1 C12 109.5(3) . . ?
C11 C1 C13 108.1(3) . . ?
C12 C1 C13 108.4(3) . . ?
C11 C1 Ga1 111.29(16) . . ?
C12 C1 Ga1 111.37(16) . . ?
C13 C1 Ga1 108.06(17) . . ?
C1 C11 H11A 109.5 . . ?
C1 C11 H11B 109.5 . . ?
H11A C11 H11B 109.5 . . ?
C1 C11 H11C 109.5 . . ?
H11A C11 H11C 109.5 . . ?
H11B C11 H11C 109.5 . . ?
C1 C12 H12A 109.5 . . ?
C1 C12 H12B 109.5 . . ?
H12A C12 H12B 109.5 . . ?
C1 C12 H12C 109.5 . . ?
H12A C12 H12C 109.5 . . ?
H12B C12 H12C 109.5 . . ?
C1 C13 H13A 109.5 . . ?
C1 C13 H13B 109.5 . . ?
H13A C13 H13B 109.5 . . ?
C1 C13 H13C 109.5 . . ?
H13A C13 H13C 109.5 . . ?
H13B C13 H13C 109.5 . . ?
N2 Ga2 N3 109.38(7) 2 . ?
N2 Ga2 C2 119.51(8) 2 . ?
N3 Ga2 C2 121.17(8) . . ?
N2 Ga2 N2 89.52(7) 2 . ?
N3 Ga2 N2 87.53(6) . . ?
C2 Ga2 N2 121.64(8) . . ?
N2 Ga2 Ga2 46.17(5) 2 2 ?
N3 Ga2 Ga2 106.17(5) . 2 ?
C2 Ga2 Ga2 130.81(6) . 2 ?
N2 Ga2 Ga2 43.78(5) . 2 ?
N2 Ga2 Ga1 108.70(5) 2 . ?
N3 Ga2 Ga1 44.52(4) . . ?
C2 Ga2 Ga1 130.12(7) . . ?
N2 Ga2 Ga1 43.69(5) . . ?
Ga2 Ga2 Ga1 75.808(9) 2 . ?
C23 C2 C21 109.2(2) . . ?
C23 C2 C22 109.3(2) . . ?
C21 C2 C22 109.3(2) . . ?
C23 C2 Ga2 109.62(15) . . ?
C21 C2 Ga2 110.61(14) . . ?
C22 C2 Ga2 108.74(14) . . ?
C2 C21 H21A 109.5 . . ?
C2 C21 H21B 109.5 . . ?
H21A C21 H21B 109.5 . . ?
C2 C21 H21C 109.5 . . ?
H21A C21 H21C 109.5 . . ?
H21B C21 H21C 109.5 . . ?
C2 C22 H22A 109.5 . . ?
C2 C22 H22B 109.5 . . ?
H22A C22 H22B 109.5 . . ?
C2 C22 H22C 109.5 . . ?
H22A C22 H22C 109.5 . . ?
H22B C22 H22C 109.5 . . ?
C2 C23 H23A 109.5 . . ?
C2 C23 H23B 109.5 . . ?
H23A C23 H23B 109.5 . . ?
C2 C23 H23C 109.5 . . ?
H23A C23 H23C 109.5 . . ?
H23B C23 H23C 109.5 . . ?
N1 Ga3 N4 109.29(7) 2 2 ?
N1 Ga3 C3 119.69(8) 2 . ?
N4 Ga3 C3 121.03(8) 2 . ?
N1 Ga3 N1 89.52(7) 2 . ?
N4 Ga3 N1 87.64(6) 2 . ?
C3 Ga3 N1 121.60(8) . . ?
N1 Ga3 Ga3 46.28(5) 2 2 ?
N4 Ga3 Ga3 106.07(5) 2 2 ?
C3 Ga3 Ga3 131.02(6) . 2 ?
N1 Ga3 Ga3 43.66(4) . 2 ?
N1 Ga3 Ga4 108.63(5) 2 . ?
N4 Ga3 Ga4 44.55(5) 2 . ?
C3 Ga3 Ga4 130.04(6) . . ?
N1 Ga3 Ga4 43.75(4) . . ?
Ga3 Ga3 Ga4 75.657(9) 2 . ?
C32 C3 C33 109.94(19) . . ?
C32 C3 C31 108.89(19) . . ?
C33 C3 C31 108.87(19) . . ?
C32 C3 Ga3 109.03(15) . . ?
C33 C3 Ga3 110.69(14) . . ?
C31 C3 Ga3 109.40(15) . . ?
C3 C31 H31A 109.5 . . ?
C3 C31 H31B 109.5 . . ?
H31A C31 H31B 109.5 . . ?
C3 C31 H31C 109.5 . . ?
H31A C31 H31C 109.5 . . ?
H31B C31 H31C 109.5 . . ?
C3 C32 H32A 109.5 . . ?
C3 C32 H32B 109.5 . . ?
H32A C32 H32B 109.5 . . ?
C3 C32 H32C 109.5 . . ?
H32A C32 H32C 109.5 . . ?
H32B C32 H32C 109.5 . . ?
C3 C33 H33A 109.5 . . ?
C3 C33 H33B 109.5 . . ?
H33A C33 H33B 109.5 . . ?
C3 C33 H33C 109.5 . . ?
H33A C33 H33C 109.5 . . ?
H33B C33 H33C 109.5 . . ?
N3 Ga4 N1 111.69(7) . . ?
N3 Ga4 N4 109.98(7) . 2 ?
N1 Ga4 N4 88.76(7) . 2 ?
N3 Ga4 C4 113.54(8) . . ?
N1 Ga4 C4 117.02(8) . . ?
N4 Ga4 C4 113.32(8) 2 . ?
N3 Ga4 Ga3 125.97(5) . . ?
N1 Ga4 Ga3 45.64(5) . . ?
N4 Ga4 Ga3 43.79(5) 2 . ?
C4 Ga4 Ga3 120.29(6) . . ?
C43 C4 C41 109.1(2) . . ?
C43 C4 C42 109.9(2) . . ?
C41 C4 C42 108.49(18) . . ?
C43 C4 Ga4 108.44(14) . . ?
C41 C4 Ga4 110.22(15) . . ?
C42 C4 Ga4 110.73(14) . . ?
C4 C41 H41A 109.5 . . ?
C4 C41 H41B 109.5 . . ?
H41A C41 H41B 109.5 . . ?
C4 C41 H41C 109.5 . . ?
H41A C41 H41C 109.5 . . ?
H41B C41 H41C 109.5 . . ?
C4 C42 H42A 109.5 . . ?
C4 C42 H42B 109.5 . . ?
H42A C42 H42B 109.5 . . ?
C4 C42 H42C 109.5 . . ?
H42A C42 H42C 109.5 . . ?
H42B C42 H42C 109.5 . . ?
C4 C43 H43A 109.5 . . ?
C4 C43 H43B 109.5 . . ?
H43A C43 H43B 109.5 . . ?
C4 C43 H43C 109.5 . . ?
H43A C43 H43C 109.5 . . ?
H43B C43 H43C 109.5 . . ?
Ga3 N1 Ga4 125.15(9) 2 . ?
Ga3 N1 Ga3 90.06(7) 2 . ?
Ga4 N1 Ga3 90.61(6) . . ?
Ga3 N1 H1 114.1(17) 2 . ?
Ga4 N1 H1 113.9(17) . . ?
Ga3 N1 H1 117.2(17) . . ?
Ga2 N2 Ga1 125.40(9) 2 . ?
Ga2 N2 Ga2 90.05(7) 2 . ?
Ga1 N2 Ga2 90.72(7) . . ?
Ga2 N2 H2 113.0(18) 2 . ?
Ga1 N2 H2 113.2(18) . . ?
Ga2 N2 H2 120.3(18) . . ?
Ga4 N3 Ga2 122.77(8) . . ?
Ga4 N3 Ga1 123.85(8) . . ?
Ga2 N3 Ga1 91.59(6) . . ?
Ga4 N3 H3 106.7(18) . . ?
Ga2 N3 H3 102.1(18) . . ?
Ga1 N3 H3 107.2(18) . . ?
Ga1 N4 Ga3 123.37(8) . 2 ?
Ga1 N4 Ga4 123.79(8) . 2 ?
Ga3 N4 Ga4 91.66(7) 2 2 ?
Ga1 N4 H4 100(2) . . ?
Ga3 N4 H4 107(2) 2 . ?
Ga4 N4 H4 110(2) 2 . ?

loop_
_geom_bond_atom_site_label_1
_geom_bond_atom_site_label_2
_geom_bond_distance
_geom_bond_site_symmetry_2
_geom_bond_publ_flag
Ga1 N4 1.9230(15) . ?
Ga1 N2 1.9568(16) . ?
Ga1 N3 1.9868(15) . ?
Ga1 C1 1.996(2) . ?
Ga1 Ga2 2.8328(3) . ?
C1 C11 1.496(3) . ?
C1 C12 1.497(3) . ?
C1 C13 1.516(4) . ?
C11 H11A 0.9599 . ?
C11 H11B 0.9599 . ?
C11 H11C 0.9599 . ?
C12 H12A 0.9599 . ?
C12 H12B 0.9599 . ?
C12 H12C 0.9599 . ?
C13 H13A 0.9599 . ?
C13 H13B 0.9599 . ?
C13 H13C 0.9599 . ?
Ga2 N2 1.9412(16) 2 ?
Ga2 N3 1.9648(16) . ?
Ga2 C2 1.9930(19) . ?
Ga2 N2 2.0238(16) . ?
Ga2 Ga2 2.8055(4) 2 ?
C2 C23 1.524(3) . ?
C2 C21 1.526(3) . ?
C2 C22 1.526(3) . ?
C21 H21A 0.9599 . ?
C21 H21B 0.9599 . ?
C21 H21C 0.9599 . ?
C22 H22A 0.9599 . ?
C22 H22B 0.9599 . ?
C22 H22C 0.9599 . ?
C23 H23A 0.9599 . ?
C23 H23B 0.9599 . ?
C23 H23C 0.9599 . ?
Ga3 N1 1.9350(16) 2 ?
Ga3 N4 1.9612(16) 2 ?
Ga3 C3 1.9881(19) . ?
Ga3 N1 2.0257(16) . ?
Ga3 Ga3 2.8028(5) 2 ?
Ga3 Ga4 2.8330(3) . ?
C3 C32 1.526(3) . ?
C3 C33 1.530(3) . ?
C3 C31 1.530(3) . ?
C31 H31A 0.9599 . ?
C31 H31B 0.9599 . ?
C31 H31C 0.9599 . ?
C32 H32A 0.9599 . ?
C32 H32B 0.9599 . ?
C32 H32C 0.9599 . ?
C33 H33A 0.9599 . ?
C33 H33B 0.9599 . ?
C33 H33C 0.9599 . ?
Ga4 N3 1.9259(15) . ?
Ga4 N1 1.9592(16) . ?
Ga4 N4 1.9882(16) 2 ?
Ga4 C4 1.9948(19) . ?
C4 C43 1.523(3) . ?
C4 C41 1.523(3) . ?
C4 C42 1.526(3) . ?
C41 H41A 0.9599 . ?
C41 H41B 0.9599 . ?
C41 H41C 0.9599 . ?
C42 H42A 0.9599 . ?
C42 H42B 0.9599 . ?
C42 H42C 0.9599 . ?
C43 H43A 0.9599 . ?
C43 H43B 0.9599 . ?
C43 H43C 0.9599 . ?
N1 Ga3 1.9350(16) 2 ?
N1 H1 0.82(2) . ?
N2 Ga2 1.9412(16) 2 ?
N2 H2 0.76(2) . ?
N3 H3 0.85(3) . ?
N4 Ga3 1.9612(16) 2 ?
N4 Ga4 1.9882(16) 2 ?
N4 H4 0.75(3) . ?

loop_
_geom_torsion_atom_site_label_1
_geom_torsion_atom_site_label_2
_geom_torsion_atom_site_label_3
_geom_torsion_atom_site_label_4
_geom_torsion
_geom_torsion_site_symmetry_1
_geom_torsion_site_symmetry_2
_geom_torsion_site_symmetry_3
_geom_torsion_site_symmetry_4
_geom_torsion_publ_flag
N4 Ga1 C1 C11 37.5(2) . . . . ?
N2 Ga1 C1 C11 -94.7(2) . . . . ?
N3 Ga1 C1 C11 164.1(2) . . . . ?
Ga2 Ga1 C1 C11 -146.7(2) . . . . ?
N4 Ga1 C1 C12 160.0(2) . . . . ?
N2 Ga1 C1 C12 27.8(3) . . . . ?
N3 Ga1 C1 C12 -73.4(2) . . . . ?
Ga2 Ga1 C1 C12 -24.2(3) . . . . ?
N4 Ga1 C1 C13 -81.1(2) . . . . ?
N2 Ga1 C1 C13 146.7(2) . . . . ?
N3 Ga1 C1 C13 45.5(2) . . . . ?
Ga2 Ga1 C1 C13 94.7(2) . . . . ?
N4 Ga1 Ga2 N2 -17.80(8) . . . 2 ?
N2 Ga1 Ga2 N2 68.46(7) . . . 2 ?
N3 Ga1 Ga2 N2 -98.95(8) . . . 2 ?
C1 Ga1 Ga2 N2 166.96(9) . . . 2 ?
N4 Ga1 Ga2 N3 81.15(9) . . . . ?
N2 Ga1 Ga2 N3 167.41(9) . . . . ?
C1 Ga1 Ga2 N3 -94.09(10) . . . . ?
N4 Ga1 Ga2 C2 177.37(10) . . . . ?
N2 Ga1 Ga2 C2 -96.37(10) . . . . ?
N3 Ga1 Ga2 C2 96.22(10) . . . . ?
C1 Ga1 Ga2 C2 2.13(11) . . . . ?
N4 Ga1 Ga2 N2 -86.26(9) . . . . ?
N3 Ga1 Ga2 N2 -167.41(9) . . . . ?
C1 Ga1 Ga2 N2 98.50(10) . . . . ?
N4 Ga1 Ga2 Ga2 -50.69(6) . . . 2 ?
N2 Ga1 Ga2 Ga2 35.57(7) . . . 2 ?
N3 Ga1 Ga2 Ga2 -131.84(7) . . . 2 ?
C1 Ga1 Ga2 Ga2 134.07(7) . . . 2 ?
N2 Ga2 C2 C23 26.42(19) 2 . . . ?
N3 Ga2 C2 C23 -115.59(16) . . . . ?
N2 Ga2 C2 C23 136.14(16) . . . . ?
Ga2 Ga2 C2 C23 82.18(17) 2 . . . ?
Ga1 Ga2 C2 C23 -170.13(13) . . . . ?
N2 Ga2 C2 C21 146.89(15) 2 . . . ?
N3 Ga2 C2 C21 4.89(19) . . . . ?
N2 Ga2 C2 C21 -103.39(17) . . . . ?
Ga2 Ga2 C2 C21 -157.35(13) 2 . . . ?
Ga1 Ga2 C2 C21 -49.66(19) . . . . ?
N2 Ga2 C2 C22 -93.06(18) 2 . . . ?
N3 Ga2 C2 C22 124.93(17) . . . . ?
N2 Ga2 C2 C22 16.7(2) . . . . ?
Ga2 Ga2 C2 C22 -37.3(2) 2 . . . ?
Ga1 Ga2 C2 C22 70.39(19) . . . . ?
N1 Ga3 C3 C32 95.58(17) 2 . . . ?
N4 Ga3 C3 C32 -122.54(16) 2 . . . ?
N1 Ga3 C3 C32 -14.27(19) . . . . ?
Ga3 Ga3 C3 C32 39.53(19) 2 . . . ?
Ga4 Ga3 C3 C32 -68.05(17) . . . . ?
N1 Ga3 C3 C33 -143.36(15) 2 . . . ?
N4 Ga3 C3 C33 -1.49(19) 2 . . . ?
N1 Ga3 C3 C33 106.79(17) . . . . ?
Ga3 Ga3 C3 C33 160.59(13) 2 . . . ?
Ga4 Ga3 C3 C33 53.00(19) . . . . ?
N1 Ga3 C3 C31 -23.40(19) 2 . . . ?
N4 Ga3 C3 C31 118.47(16) 2 . . . ?
N1 Ga3 C3 C31 -133.25(15) . . . . ?
Ga3 Ga3 C3 C31 -79.45(17) 2 . . . ?
Ga4 Ga3 C3 C31 172.97(13) . . . . ?
N1 Ga3 Ga4 N3 17.33(8) 2 . . . ?
N4 Ga3 Ga4 N3 -81.55(9) 2 . . . ?
C3 Ga3 Ga4 N3 -177.64(10) . . . . ?
N1 Ga3 Ga4 N3 85.93(9) . . . . ?
Ga3 Ga3 Ga4 N3 50.30(6) 2 . . . ?
N1 Ga3 Ga4 N1 -68.60(7) 2 . . . ?
N4 Ga3 Ga4 N1 -167.48(9) 2 . . . ?
C3 Ga3 Ga4 N1 96.43(10) . . . . ?
Ga3 Ga3 Ga4 N1 -35.64(7) 2 . . . ?
N1 Ga3 Ga4 N4 98.88(9) 2 . . 2 ?
C3 Ga3 Ga4 N4 -96.09(10) . . . 2 ?
N1 Ga3 Ga4 N4 167.48(9) . . . 2 ?
Ga3 Ga3 Ga4 N4 131.84(7) 2 . . 2 ?
N1 Ga3 Ga4 C4 -168.08(8) 2 . . . ?
N4 Ga3 Ga4 C4 93.04(10) 2 . . . ?
C3 Ga3 Ga4 C4 -3.05(10) . . . . ?
N1 Ga3 Ga4 C4 -99.48(9) . . . . ?
Ga3 Ga3 Ga4 C4 -135.11(7) 2 . . . ?
N3 Ga4 C4 C43 78.98(19) . . . . ?
N1 Ga4 C4 C43 -148.59(17) . . . . ?
N4 Ga4 C4 C43 -47.44(19) 2 . . . ?
Ga3 Ga4 C4 C43 -96.25(17) . . . . ?
N3 Ga4 C4 C41 -40.33(17) . . . . ?
N1 Ga4 C4 C41 92.10(16) . . . . ?
N4 Ga4 C4 C41 -166.75(14) 2 . . . ?
Ga3 Ga4 C4 C41 144.44(13) . . . . ?
N3 Ga4 C4 C42 -160.39(15) . . . . ?
N1 Ga4 C4 C42 -27.96(18) . . . . ?
N4 Ga4 C4 C42 73.19(17) 2 . . . ?
Ga3 Ga4 C4 C42 24.39(18) . . . . ?
N3 Ga4 N1 Ga3 -29.18(12) . . . 2 ?
N4 Ga4 N1 Ga3 81.87(10) 2 . . 2 ?
C4 Ga4 N1 Ga3 -162.45(10) . . . 2 ?
Ga3 Ga4 N1 Ga3 90.50(10) . . . 2 ?
N3 Ga4 N1 Ga3 -119.68(7) . . . . ?
N4 Ga4 N1 Ga3 -8.63(6) 2 . . . ?
C4 Ga4 N1 Ga3 107.06(8) . . . . ?
N1 Ga3 N1 Ga3 -7.07(9) 2 . . 2 ?
N4 Ga3 N1 Ga3 -116.40(7) 2 . . 2 ?
C3 Ga3 N1 Ga3 118.13(8) . . . 2 ?
Ga4 Ga3 N1 Ga3 -125.15(9) . . . 2 ?
N1 Ga3 N1 Ga4 118.08(4) 2 . . . ?
N4 Ga3 N1 Ga4 8.76(7) 2 . . . ?
C3 Ga3 N1 Ga4 -116.72(8) . . . . ?
Ga3 Ga3 N1 Ga4 125.15(9) 2 . . . ?
N4 Ga1 N2 Ga2 28.67(12) . . . 2 ?
N3 Ga1 N2 Ga2 -81.88(10) . . . 2 ?
C1 Ga1 N2 Ga2 161.86(10) . . . 2 ?
Ga2 Ga1 N2 Ga2 -90.57(11) . . . 2 ?
N4 Ga1 N2 Ga2 119.24(7) . . . . ?
N3 Ga1 N2 Ga2 8.69(6) . . . . ?
C1 Ga1 N2 Ga2 -107.57(8) . . . . ?
N2 Ga2 N2 Ga2 7.18(10) 2 . . 2 ?
N3 Ga2 N2 Ga2 116.61(7) . . . 2 ?
C2 Ga2 N2 Ga2 -117.81(9) . . . 2 ?
Ga1 Ga2 N2 Ga2 125.41(9) . . . 2 ?
N2 Ga2 N2 Ga1 -118.22(4) 2 . . . ?
N3 Ga2 N2 Ga1 -8.80(7) . . . . ?
C2 Ga2 N2 Ga1 116.79(9) . . . . ?
Ga2 Ga2 N2 Ga1 -125.41(9) 2 . . . ?
N1 Ga4 N3 Ga2 139.32(9) . . . . ?
N4 Ga4 N3 Ga2 42.45(11) 2 . . . ?
C4 Ga4 N3 Ga2 -85.72(11) . . . . ?
Ga3 Ga4 N3 Ga2 89.19(9) . . . . ?
N1 Ga4 N3 Ga1 21.19(12) . . . . ?
N4 Ga4 N3 Ga1 -75.69(11) 2 . . . ?
C4 Ga4 N3 Ga1 156.15(9) . . . . ?
Ga3 Ga4 N3 Ga1 -28.94(12) . . . . ?
N2 Ga2 N3 Ga4 -35.60(11) 2 . . . ?
C2 Ga2 N3 Ga4 109.79(11) . . . . ?
N2 Ga2 N3 Ga4 -124.22(10) . . . . ?
Ga2 Ga2 N3 Ga4 -84.12(9) 2 . . . ?
Ga1 Ga2 N3 Ga4 -132.89(12) . . . . ?
N2 Ga2 N3 Ga1 97.29(7) 2 . . . ?
C2 Ga2 N3 Ga1 -117.31(9) . . . . ?
N2 Ga2 N3 Ga1 8.67(6) . . . . ?
Ga2 Ga2 N3 Ga1 48.77(6) 2 . . . ?
N4 Ga1 N3 Ga4 10.48(12) . . . . ?
N2 Ga1 N3 Ga4 123.16(10) . . . . ?
C1 Ga1 N3 Ga4 -118.40(11) . . . . ?
Ga2 Ga1 N3 Ga4 132.12(13) . . . . ?
N4 Ga1 N3 Ga2 -121.64(7) . . . . ?
N2 Ga1 N3 Ga2 -8.96(7) . . . . ?
C1 Ga1 N3 Ga2 109.48(8) . . . . ?
N2 Ga1 N4 Ga3 -139.11(9) . . . 2 ?
N3 Ga1 N4 Ga3 -42.38(12) . . . 2 ?
C1 Ga1 N4 Ga3 86.52(12) . . . 2 ?
Ga2 Ga1 N4 Ga3 -88.99(10) . . . 2 ?
N2 Ga1 N4 Ga4 -20.26(12) . . . 2 ?
N3 Ga1 N4 Ga4 76.47(11) . . . 2 ?
C1 Ga1 N4 Ga4 -154.63(10) . . . 2 ?
Ga2 Ga1 N4 Ga4 29.86(12) . . . 2 ?
